data_4036987
loop_
_publ_author_name
'Zhang, Qian'
'Yu, Mangfei'
'Yuan, Jingwen'
'Zhang, Rui'
'Liang, Yongjiu'
'Tian, Jiamei'
'Dong, Dewen'

_publ_section_title
;
 Formal [4 + 1] Annulation of \a-Arylhydrazonoketones and
 Dimethylsulfoxonium Methylide: One-pot Synthesis of Substituted Pyrazoles
 and Dihydropyrazoles.
;
_journal_issue 14
_journal_name_full 'The Journal of organic chemistry'
_journal_page_first 6036
_journal_page_last 6041
_journal_paper_doi 10.1021/acs.joc.6b01127
_journal_volume 81
_journal_year 2016
_chemical_formula_moiety 'C17 H14 Cl N3 O'
_chemical_formula_sum 'C17 H14 Cl N3 O'
_chemical_formula_weight 311.76
_space_group_crystal_system monoclinic
_space_group_IT_number 14
_space_group_name_Hall '-P 2ybc'
_space_group_name_H-M_alt 'P 1 21/c 1'
_atom_sites_solution_hydrogens geom
_atom_sites_solution_primary iterative
_atom_sites_solution_secondary difmap
_audit_creation_date 2016-06-13
_audit_creation_method
;
Olex2 1.2
(compiled 2015.01.26 svn.r3150 for OlexSys, GUI svn.r4998)
;
_cell_angle_alpha 90.00
_cell_angle_beta 93.4818(15)
_cell_angle_gamma 90.00
_cell_formula_units_Z 4
_cell_length_a 6.4015(5)
_cell_length_b 14.5239(11)
_cell_length_c 15.7276(13)
_cell_measurement_reflns_used 1762
_cell_measurement_temperature 191(2)
_cell_measurement_theta_max 25.976
_cell_measurement_theta_min 2.595
_cell_volume 1459.6(2)
_computing_cell_refinement 'SAINT v6.45A (Bruker, 2003)'
_computing_data_reduction 'SAINT v6.45A (Bruker, 2003)'
_computing_molecular_graphics 'Olex2 (Dolomanov et al., 2009)'
_computing_publication_material 'Olex2 (Dolomanov et al., 2009)'
_computing_structure_refinement 'ShelXL (Sheldrick, 2008)'
_computing_structure_solution
;
Superflip (Palatinus & Chapuis, 2007;Palatinus & van der Lee, 2008;
Palatinus et al., 2012)
;
_diffrn_ambient_temperature 191.5
_diffrn_detector 'Bruker APEX2 area detector'
_diffrn_detector_area_resol_mean 7.9
_diffrn_detector_type 'CCD area detector'
_diffrn_measured_fraction_theta_full 0.947
_diffrn_measured_fraction_theta_max 0.947
_diffrn_measurement_device 'three-circle diffractometer'
_diffrn_measurement_device_type 'Bruker APEX2 microsource'
_diffrn_measurement_method '\w and \f scans'
_diffrn_radiation_monochromator 'mirror optics'
_diffrn_radiation_probe x-ray
_diffrn_radiation_type MoK\a
_diffrn_radiation_wavelength 0.71000
_diffrn_reflns_av_R_equivalents 0.0380
_diffrn_reflns_av_unetI/netI 0.0510
_diffrn_reflns_limit_h_max 7
_diffrn_reflns_limit_h_min -8
_diffrn_reflns_limit_k_max 19
_diffrn_reflns_limit_k_min -13
_diffrn_reflns_limit_l_max 20
_diffrn_reflns_limit_l_min -14
_diffrn_reflns_number 8709
_diffrn_reflns_theta_full 28.27
_diffrn_reflns_theta_max 28.27
_diffrn_reflns_theta_min 1.91
_diffrn_source 'microfocus sealed X-ray tube'
_diffrn_source_type 'Incoatec I\ms'
_exptl_absorpt_coefficient_mu 0.267
_exptl_absorpt_correction_T_max 1
_exptl_crystal_colour 'clear light colourless'
_exptl_crystal_colour_lustre clear
_exptl_crystal_colour_modifier light
_exptl_crystal_colour_primary colourless
_exptl_crystal_density_diffrn 1.419
_exptl_crystal_density_method 'not measured'
_exptl_crystal_description block
_exptl_crystal_F_000 648
_exptl_crystal_size_max 0.21
_exptl_crystal_size_mid 0.18
_exptl_crystal_size_min 0.11
_refine_diff_density_max 0.290
_refine_diff_density_min -0.188
_refine_diff_density_rms 0.056
_refine_ls_extinction_method none
_refine_ls_goodness_of_fit_ref 1.053
_refine_ls_hydrogen_treatment constr
_refine_ls_matrix_type full
_refine_ls_number_parameters 200
_refine_ls_number_reflns 3446
_refine_ls_number_restraints 0
_refine_ls_restrained_S_all 1.053
_refine_ls_R_factor_all 0.0858
_refine_ls_R_factor_gt 0.0567
_refine_ls_shift/su_max 0.000
_refine_ls_shift/su_mean 0.000
_refine_ls_structure_factor_coef Fsqd
_refine_ls_weighting_details 'calc w=1/[\s^2^(Fo^2^)+(0.0530P)^2^+0.3120P] where P=(Fo^2^+2Fc^2^)/3'
_refine_ls_weighting_scheme calc
_refine_ls_wR_factor_gt 0.1142
_refine_ls_wR_factor_ref 0.1279
_reflns_number_gt 2424
_reflns_number_total 3446
_reflns_threshold_expression >2sigma(I)
_cod_data_source_file jo6b01127_si_002.cif
_cod_data_source_block a003m
_cod_database_code 4036987
_olex2_refinement_description
;
1. Fixed Uiso
 At 1.2 times of:
  All C(H) groups, All N(H) groups
 At 1.5 times of:
  All C(H,H,H) groups
2.a Aromatic/amide H refined with riding coordinates:
 N2(H2), C3(H3), C12(H12), C18(H18), C21(H21), C23(H23), C32(H32), C44(H44),
 C51(H51), C60(H60), C64(H64)
2.b Idealised Me refined as rotating group:
 C49(H49A,H49B,H49C)
;
_olex2_submission_special_instructions 'No special instructions were received'

loop_
_space_group_symop_id
_space_group_symop_operation_xyz
1 'x, y, z'
2 '-x, y+1/2, -z+1/2'
3 '-x, -y, -z'
4 'x, -y-1/2, z-1/2'

loop_
_atom_site_label
_atom_site_type_symbol
_atom_site_fract_x
_atom_site_fract_y
_atom_site_fract_z
_atom_site_U_iso_or_equiv
_atom_site_adp_type
_atom_site_occupancy
_atom_site_calc_flag
_atom_site_refinement_flags_posn
Cl3 Cl 0.13561(9) 0.35337(4) 0.43443(4) 0.0424(2) Uani 1 d .
O1 O 1.0143(2) 0.92105(11) 0.31092(11) 0.0403(4) Uani 1 d .
N2 N 0.6968(3) 0.91211(12) 0.36899(13) 0.0332(5) Uani 1 d .
H2 H 0.5945 0.8736 0.3781 0.040 Uiso 1 calc R
N8 N 0.7243(3) 0.63958(11) 0.32768(12) 0.0269(4) Uani 1 d .
N12 N 0.6892(3) 0.72832(11) 0.34868(12) 0.0288(4) Uani 1 d .
C13 C 0.3083(3) 0.43702(14) 0.40156(15) 0.0286(5) Uani 1 d .
C3 C 0.4143(3) 0.59430(15) 0.39863(15) 0.0314(5) Uani 1 d .
H3 H 0.3934 0.6570 0.4132 0.038 Uiso 1 calc R
C5 C 0.8524(3) 0.77422(14) 0.32040(14) 0.0277(5) Uani 1 d .
C9 C 0.9938(3) 0.71611(15) 0.28145(14) 0.0283(5) Uani 1 d .
C12 C 0.8307(4) 1.05852(16) 0.42712(16) 0.0351(6) Uani 1 d .
H12 H 0.9705 1.0364 0.4276 0.042 Uiso 1 calc R
C18 C 0.7890(4) 1.14518(16) 0.45925(17) 0.0403(6) Uani 1 d .
H18 H 0.9005 1.1816 0.4836 0.048 Uiso 1 calc R
C21 C 0.6126(4) 0.47851(15) 0.32961(15) 0.0330(5) Uani 1 d .
H21 H 0.7277 0.4616 0.2976 0.040 Uiso 1 calc R
C23 C 0.2765(3) 0.52789(14) 0.42383(15) 0.0315(5) Uani 1 d .
H23 H 0.1614 0.5444 0.4560 0.038 Uiso 1 calc R
C29 C 0.8650(3) 0.87586(15) 0.33237(14) 0.0288(5) Uani 1 d .
C32 C 0.9059(3) 0.63046(15) 0.28728(15) 0.0285(5) Uani 1 d .
H32 H 0.9616 0.5746 0.2668 0.034 Uiso 1 calc R
C36 C 0.5831(3) 0.56996(13) 0.35209(14) 0.0254(5) Uani 1 d .
C44 C 0.4733(3) 0.41242(15) 0.35425(15) 0.0330(5) Uani 1 d .
H44 H 0.4914 0.3499 0.3385 0.040 Uiso 1 calc R
C46 C 0.6662(3) 1.00462(14) 0.39430(15) 0.0304(5) Uani 1 d .
C49 C 1.1951(3) 0.74019(17) 0.24356(16) 0.0363(6) Uani 1 d .
H49A H 1.1668 0.7802 0.1940 0.054 Uiso 1 calc GR
H49B H 1.2641 0.6838 0.2257 0.054 Uiso 1 calc GR
H49C H 1.2865 0.7724 0.2861 0.054 Uiso 1 calc GR
C51 C 0.5869(4) 1.17912(17) 0.45612(16) 0.0414(6) Uani 1 d .
H51 H 0.5597 1.2387 0.4778 0.050 Uiso 1 calc R
C60 C 0.4634(4) 1.03869(16) 0.39104(16) 0.0347(6) Uani 1 d .
H60 H 0.3509 1.0020 0.3679 0.042 Uiso 1 calc R
C64 C 0.4249(4) 1.12588(16) 0.42138(17) 0.0395(6) Uani 1 d .
H64 H 0.2861 1.1493 0.4183 0.047 Uiso 1 calc R

loop_
_atom_site_aniso_label
_atom_site_aniso_U_11
_atom_site_aniso_U_22
_atom_site_aniso_U_33
_atom_site_aniso_U_23
_atom_site_aniso_U_13
_atom_site_aniso_U_12
Cl3 0.0395(3) 0.0291(3) 0.0604(5) 0.0002(3) 0.0164(3) -0.0083(2)
O1 0.0393(9) 0.0315(9) 0.0521(12) -0.0020(8) 0.0189(8) -0.0090(7)
N2 0.0327(10) 0.0223(9) 0.0460(13) -0.0003(8) 0.0122(9) -0.0071(8)
N8 0.0273(9) 0.0210(9) 0.0331(11) -0.0013(8) 0.0063(8) 0.0003(7)
N12 0.0302(10) 0.0211(9) 0.0359(11) -0.0008(8) 0.0077(9) -0.0010(7)
C13 0.0287(11) 0.0247(11) 0.0327(13) 0.0025(9) 0.0052(10) -0.0047(9)
C3 0.0349(12) 0.0232(11) 0.0366(14) -0.0041(9) 0.0074(11) 0.0005(9)
C5 0.0269(11) 0.0261(11) 0.0303(12) 0.0023(9) 0.0034(10) -0.0012(8)
C9 0.0265(11) 0.0306(12) 0.0280(12) 0.0014(9) 0.0027(9) 0.0008(9)
C12 0.0362(12) 0.0310(12) 0.0383(15) 0.0023(10) 0.0040(11) -0.0022(10)
C18 0.0517(15) 0.0310(13) 0.0383(15) -0.0041(11) 0.0028(12) -0.0120(11)
C21 0.0358(12) 0.0274(12) 0.0370(14) -0.0020(10) 0.0132(11) 0.0026(9)
C23 0.0294(11) 0.0265(12) 0.0395(14) -0.0017(10) 0.0106(10) 0.0014(9)
C29 0.0314(12) 0.0270(11) 0.0284(13) 0.0014(9) 0.0057(10) -0.0025(9)
C32 0.0277(11) 0.0268(12) 0.0314(13) 0.0006(9) 0.0039(10) 0.0030(9)
C36 0.0296(11) 0.0202(10) 0.0268(12) 0.0014(9) 0.0043(9) -0.0015(8)
C44 0.0399(13) 0.0206(11) 0.0394(14) -0.0031(9) 0.0108(11) 0.0005(9)
C46 0.0377(12) 0.0237(11) 0.0308(13) 0.0037(9) 0.0100(10) -0.0011(9)
C49 0.0327(12) 0.0364(13) 0.0411(15) 0.0021(11) 0.0111(11) -0.0013(10)
C51 0.0594(17) 0.0275(12) 0.0387(15) -0.0036(11) 0.0147(13) 0.0011(11)
C60 0.0340(12) 0.0317(12) 0.0392(15) -0.0035(10) 0.0096(11) -0.0043(10)
C64 0.0413(14) 0.0346(13) 0.0439(16) -0.0037(11) 0.0131(12) 0.0045(11)

loop_
_atom_type_symbol
_atom_type_description
_atom_type_scat_dispersion_real
_atom_type_scat_dispersion_imag
_atom_type_scat_source
C C 0.0033 0.0016 'International Tables Vol C Tables 4.2.6.8 and 6.1.1.4'
H H 0.0000 0.0000 'International Tables Vol C Tables 4.2.6.8 and 6.1.1.4'
Cl Cl 0.1484 0.1585 'International Tables Vol C Tables 4.2.6.8 and 6.1.1.4'
N N 0.0061 0.0033 'International Tables Vol C Tables 4.2.6.8 and 6.1.1.4'
O O 0.0106 0.0060 'International Tables Vol C Tables 4.2.6.8 and 6.1.1.4'

loop_
_geom_angle_atom_site_label_1
_geom_angle_atom_site_label_2
_geom_angle_atom_site_label_3
_geom_angle
C29 N2 C46 127.82(18)
N12 N8 C32 111.39(16)
N12 N8 C36 119.56(16)
C32 N8 C36 128.98(17)
C5 N12 N8 104.44(16)
C23 C13 Cl3 118.98(16)
C44 C13 Cl3 120.08(16)
C44 C13 C23 120.94(19)
C23 C3 C36 120.32(19)
N12 C5 C9 112.47(19)
N12 C5 C29 119.30(18)
C9 C5 C29 128.22(19)
C5 C9 C49 128.9(2)
C32 C9 C5 103.78(18)
C32 C9 C49 127.3(2)
C46 C12 C18 119.3(2)
C51 C18 C12 120.7(2)
C44 C21 C36 119.5(2)
C3 C23 C13 119.2(2)
O1 C29 N2 124.2(2)
O1 C29 C5 122.29(19)
N2 C29 C5 113.54(18)
N8 C32 C9 107.93(19)
C3 C36 N8 119.25(18)
C3 C36 C21 120.00(19)
C21 C36 N8 120.75(19)
C13 C44 C21 120.1(2)
C12 C46 N2 121.6(2)
C12 C46 C60 120.0(2)
C60 C46 N2 118.2(2)
C64 C51 C18 119.6(2)
C64 C60 C46 120.0(2)
C51 C64 C60 120.4(2)

loop_
_geom_bond_atom_site_label_1
_geom_bond_atom_site_label_2
_geom_bond_distance
Cl3 C13 1.742(2)
O1 C29 1.223(2)
N2 C29 1.358(3)
N2 C46 1.418(3)
N8 N12 1.353(2)
N8 C32 1.365(3)
N8 C36 1.424(2)
N12 C5 1.338(3)
C13 C23 1.384(3)
C13 C44 1.376(3)
C3 C23 1.381(3)
C3 C36 1.387(3)
C5 C9 1.405(3)
C5 C29 1.490(3)
C9 C32 1.371(3)
C9 C49 1.494(3)
C12 C18 1.388(3)
C12 C46 1.387(3)
C18 C51 1.383(4)
C21 C36 1.390(3)
C21 C44 1.382(3)
C46 C60 1.387(3)
C51 C64 1.379(4)
C60 C64 1.381(3)
